data_4306010
loop_
_publ_author_name
'Atsushi Okazawa'
'Yasunori Nagaichi'
'Takashi Nogami'
'Takayuki Ishida'

_publ_contact_author_address
;
    Department of Applied Physics and Chemistry, The University of 
    Electro-Communications, Chofu, Tokyo 182-8585, Japan
;
_publ_contact_author_email ' ishi@pc.uec.ac.jp '
_publ_contact_author_fax ' +81-42-443-5501 '
_publ_contact_author_name ' Takayuki Ishida'
_publ_contact_author_phone ' +81-42-443-5490 '
_publ_section_title
;
Magneto-Structure Relationship in Copper(II) and Nickel(II) Complexes
Chelated with Stabletert-Butyl 5-Phenyl-2-pyridyl Nitroxide and Related
Radicals
;
_journal_name_full 'Inorganic Chemistry'
_journal_page_first 8859
_journal_page_last 8868
_journal_paper_doi 10.1021/ic800937n
_journal_volume 47
_journal_year 2008
_chemical_formula_moiety 'C30 H34 Cl2 Cu N4 O10, 2(C H2 Cl2) '
_chemical_formula_sum 'C32 H38 Cl6 Cu N4 O10'
_chemical_formula_weight 914.94
_chemical_melting_point 141
_space_group_IT_number 2
_symmetry_cell_setting triclinic
_symmetry_Int_Tables_number 2
_symmetry_space_group_name_Hall '-P 1'
_symmetry_space_group_name_H-M 'P -1'
_cell_angle_alpha 65.765(5)
_cell_angle_beta 87.145(7)
_cell_angle_gamma 68.691(5)
_cell_formula_units_Z 1
_cell_length_a 9.1578(2)
_cell_length_b 11.1366(15)
_cell_length_c 11.2967(13)
_cell_measurement_reflns_used 4120
_cell_measurement_temperature 110.
_cell_measurement_theta_max 25.0
_cell_measurement_theta_min 2.0
_cell_volume 972.04(18)
_computing_cell_refinement PROCESS-AUTO
_computing_data_collection PROCESS-AUTO
_computing_data_reduction CrystalStructure
_computing_publication_material 'CrystalStructure 3.8'
_computing_structure_refinement CRYSTALS
_computing_structure_solution SIR92
_diffrn_detector_area_resol_mean 10.00
_diffrn_measured_fraction_theta_full 1.000
_diffrn_measured_fraction_theta_max 1.000
_diffrn_measurement_device_type 'Rigaku RAXIS-RAPID'
_diffrn_measurement_method \w
_diffrn_radiation_type 'Mo K\a'
_diffrn_radiation_wavelength 0.71069
_diffrn_reflns_av_R_equivalents 0.100
_diffrn_reflns_limit_h_max 9
_diffrn_reflns_limit_h_min -11
_diffrn_reflns_limit_k_max 12
_diffrn_reflns_limit_k_min -14
_diffrn_reflns_limit_l_max 14
_diffrn_reflns_limit_l_min -14
_diffrn_reflns_number 7413
_diffrn_reflns_theta_full 27.48
_diffrn_reflns_theta_max 27.48
_exptl_absorpt_coefficient_mu 1.033
_exptl_absorpt_correction_T_max 0.950
_exptl_absorpt_correction_T_min 0.738
_exptl_absorpt_correction_type numerical
_exptl_absorpt_process_details
;
    Higashi, T. (1999). Program for Absorption Correction.
    Rigaku Corporation, Tokyo, Japan.
;
_exptl_crystal_colour black
_exptl_crystal_density_diffrn 1.563
_exptl_crystal_density_method 'not measured'
_exptl_crystal_description platelet
_exptl_crystal_F_000 469.00
_exptl_crystal_size_max 0.50
_exptl_crystal_size_mid 0.30
_exptl_crystal_size_min 0.05
_refine_diff_density_max 1.10
_refine_diff_density_min -1.71
_refine_ls_extinction_method none
_refine_ls_goodness_of_fit_ref 1.193
_refine_ls_hydrogen_treatment refall
_refine_ls_number_parameters 260
_refine_ls_number_reflns 4199
_refine_ls_R_factor_gt 0.0727
_refine_ls_shift/su_max 0.0000
_refine_ls_structure_factor_coef F
_refine_ls_weighting_details 'w = 1/[0.0020Fo^2^ + 1.0000\s(Fo^2^)]'
_refine_ls_weighting_scheme calc
_refine_ls_wR_factor_ref 0.1043
_reflns_number_gt 2647
_reflns_number_total 4199
_reflns_threshold_expression F^2^>2.0\s(F^2^)
_cod_data_source_file ic800937n_si_001_5.cif
_cod_data_source_block '__[Cu(phpyNO)2(ClO4)2].(CH2Cl2)2'
_cod_original_cell_volume 972.03(17)
_cod_original_formula_sum 'C32 H38 Cl6 Cu N4 O10 '
_cod_database_code 4306010

loop_
_symmetry_equiv_pos_site_id
_symmetry_equiv_pos_as_xyz
1 +X,+Y,+Z
2 -X,-Y,-Z

loop_
_atom_site_label
_atom_site_type_symbol
_atom_site_fract_x
_atom_site_fract_y
_atom_site_fract_z
_atom_site_U_iso_or_equiv
_atom_site_adp_type
_atom_site_occupancy
_atom_site_symmetry_multiplicity
_atom_site_calc_flag
_atom_site_refinement_flags
_atom_site_disorder_assembly
_atom_site_disorder_group
Cu(1) Cu 0.0000 1.0000 1.0000 0.0162(2) Uani 1.00 2 d S . .
Cl(1) Cl 0.18894(16) 1.01571(15) 1.25809(14) 0.0199(3) Uani 1.00 1 d . . .
Cl(2) Cl -0.02253(19) 1.60844(16) 1.08769(16) 0.0294(4) Uani 1.00 1 d . . .
Cl(3) Cl 0.25973(19) 1.40912(17) 1.27123(16) 0.0312(4) Uani 1.00 1 d . . .
O(1) O 0.0254(4) 1.1344(3) 0.8331(3) 0.0196(10) Uani 1.00 1 d . . .
O(2) O 0.1159(5) 1.0924(4) 1.1225(4) 0.0271(11) Uani 1.00 1 d . . .
O(3) O 0.2705(5) 1.0931(4) 1.2835(4) 0.0319(13) Uani 1.00 1 d . . .
O(4) O 0.0679(5) 1.0049(4) 1.3436(4) 0.0309(12) Uani 1.00 1 d . . .
O(5) O 0.2991(5) 0.8767(4) 1.2768(4) 0.0307(12) Uani 1.00 1 d . . .
N(1) N 0.2138(5) 0.8891(4) 0.9858(4) 0.0165(12) Uani 1.00 1 d . . .
N(2) N 0.1628(5) 1.0883(5) 0.7948(4) 0.0192(12) Uani 1.00 1 d . . .
C(1) C 0.2738(6) 0.9566(5) 0.8805(5) 0.0180(14) Uani 1.00 1 d . . .
C(2) C 0.4332(6) 0.8998(6) 0.8625(6) 0.0231(15) Uani 1.00 1 d . . .
C(3) C 0.5270(7) 0.7695(6) 0.9540(6) 0.0229(15) Uani 1.00 1 d . . .
C(4) C 0.4675(6) 0.6955(5) 1.0636(5) 0.0155(13) Uani 1.00 1 d . . .
C(5) C 0.3077(6) 0.7621(5) 1.0740(5) 0.0175(14) Uani 1.00 1 d . . .
C(6) C 0.5646(6) 0.5520(5) 1.1628(5) 0.0175(14) Uani 1.00 1 d . . .
C(7) C 0.6735(6) 0.4540(6) 1.1228(6) 0.0210(15) Uani 1.00 1 d . . .
C(8) C 0.7653(7) 0.3199(6) 1.2151(6) 0.0243(16) Uani 1.00 1 d . . .
C(9) C 0.7458(7) 0.2831(6) 1.3460(6) 0.0258(16) Uani 1.00 1 d . . .
C(10) C 0.6363(7) 0.3797(6) 1.3870(6) 0.0278(17) Uani 1.00 1 d . . .
C(11) C 0.5453(6) 0.5139(6) 1.2948(5) 0.0205(15) Uani 1.00 1 d . . .
C(12) C 0.1865(6) 1.1827(5) 0.6591(5) 0.0191(14) Uani 1.00 1 d . . .
C(13) C 0.0239(7) 1.2992(6) 0.5965(6) 0.0242(15) Uani 1.00 1 d . . .
C(14) C 0.3009(7) 1.2486(6) 0.6778(6) 0.0273(17) Uani 1.00 1 d . . .
C(15) C 0.2428(8) 1.0970(6) 0.5786(6) 0.0294(18) Uani 1.00 1 d . . .
C(16) C 0.0718(7) 1.4332(6) 1.2083(6) 0.0318(18) Uani 1.00 1 d . . .
H(1) H 0.4746 0.9509 0.7884 0.026 Uiso 1.00 1 c R . .
H(2) H 0.6345 0.7288 0.9425 0.028 Uiso 1.00 1 c R . .
H(3) H 0.2641 0.7140 1.1481 0.022 Uiso 1.00 1 c R . .
H(4) H 0.6845 0.4794 1.0326 0.026 Uiso 1.00 1 c R . .
H(5) H 0.8410 0.2536 1.1886 0.032 Uiso 1.00 1 c R . .
H(6) H 0.8079 0.1907 1.4090 0.029 Uiso 1.00 1 c R . .
H(7) H 0.6245 0.3534 1.4772 0.034 Uiso 1.00 1 c R . .
H(8) H 0.4698 0.5800 1.3214 0.026 Uiso 1.00 1 c R . .
H(9) H 0.0098 1.3772 0.6167 0.029 Uiso 1.00 1 c R . .
H(10) H 0.0169 1.3299 0.5044 0.029 Uiso 1.00 1 c R . .
H(11) H -0.0558 1.2626 0.6297 0.029 Uiso 1.00 1 c R . .
H(12) H 0.4064 1.1884 0.6800 0.035 Uiso 1.00 1 c R . .
H(13) H 0.2783 1.3393 0.6072 0.035 Uiso 1.00 1 c R . .
H(14) H 0.2881 1.2586 0.7576 0.035 Uiso 1.00 1 c R . .
H(15) H 0.1542 1.1033 0.5327 0.039 Uiso 1.00 1 c R . .
H(16) H 0.3081 1.1337 0.5179 0.039 Uiso 1.00 1 c R . .
H(17) H 0.3012 1.0004 0.6350 0.039 Uiso 1.00 1 c R . .
H(18) H 0.0853 1.3682 1.1707 0.040 Uiso 1.00 1 c R . .
H(19) H 0.0081 1.4158 1.2775 0.040 Uiso 1.00 1 c R . .

loop_
_atom_site_aniso_label
_atom_site_aniso_U_11
_atom_site_aniso_U_22
_atom_site_aniso_U_33
_atom_site_aniso_U_12
_atom_site_aniso_U_13
_atom_site_aniso_U_23
Cu(1) 0.0168(5) 0.0139(5) 0.0175(5) -0.0065(4) 0.0079(4) -0.0063(4)
Cl(1) 0.0216(6) 0.0200(7) 0.0242(7) -0.0113(5) 0.0070(5) -0.0124(6)
Cl(2) 0.0379(9) 0.0250(8) 0.0306(9) -0.0136(7) 0.0056(7) -0.0154(7)
Cl(3) 0.0372(9) 0.0311(8) 0.0300(9) -0.0213(7) 0.0035(7) -0.0099(7)
O(1) 0.019(2) 0.015(2) 0.024(2) -0.0077(16) 0.0093(17) -0.0081(17)
O(2) 0.034(2) 0.023(2) 0.027(2) -0.0133(19) 0.001(2) -0.0110(19)
O(3) 0.039(2) 0.045(2) 0.035(2) -0.032(2) 0.020(2) -0.026(2)
O(4) 0.037(2) 0.030(2) 0.031(2) -0.022(2) 0.019(2) -0.012(2)
O(5) 0.028(2) 0.023(2) 0.036(2) 0.0024(19) -0.002(2) -0.018(2)
N(1) 0.022(2) 0.017(2) 0.018(2) -0.0108(19) 0.0092(19) -0.012(2)
N(2) 0.023(2) 0.019(2) 0.019(2) -0.013(2) 0.010(2) -0.008(2)
C(1) 0.021(2) 0.020(2) 0.015(2) -0.010(2) 0.012(2) -0.009(2)
C(2) 0.020(2) 0.023(3) 0.023(3) -0.010(2) 0.009(2) -0.006(2)
C(3) 0.023(3) 0.021(3) 0.027(3) -0.010(2) 0.010(2) -0.012(2)
C(4) 0.015(2) 0.015(2) 0.017(2) -0.005(2) 0.005(2) -0.009(2)
C(5) 0.028(3) 0.010(2) 0.017(2) -0.011(2) 0.008(2) -0.006(2)
C(6) 0.017(2) 0.014(2) 0.021(3) -0.006(2) -0.001(2) -0.007(2)
C(7) 0.020(2) 0.019(3) 0.025(3) -0.009(2) 0.008(2) -0.011(2)
C(8) 0.028(3) 0.017(2) 0.034(3) -0.011(2) 0.002(2) -0.014(2)
C(9) 0.026(3) 0.014(2) 0.033(3) -0.008(2) -0.004(2) -0.004(2)
C(10) 0.032(3) 0.023(3) 0.031(3) -0.013(2) -0.000(2) -0.011(2)
C(11) 0.021(2) 0.021(3) 0.023(3) -0.009(2) 0.001(2) -0.011(2)
C(12) 0.021(2) 0.017(2) 0.017(3) -0.010(2) 0.008(2) -0.003(2)
C(13) 0.031(3) 0.017(2) 0.024(3) -0.011(2) 0.010(2) -0.007(2)
C(14) 0.035(3) 0.027(3) 0.026(3) -0.022(2) 0.010(2) -0.009(2)
C(15) 0.047(4) 0.027(3) 0.023(3) -0.021(3) 0.018(3) -0.015(2)
C(16) 0.045(4) 0.024(3) 0.032(3) -0.023(3) 0.010(3) -0.009(2)

loop_
_atom_type_symbol
_atom_type_description
_atom_type_scat_dispersion_real
_atom_type_scat_dispersion_imag
_atom_type_scat_source
C C 0.003 0.002
;
International Tables for Crystallography
(1992, Vol. C, Tables 4.2.6.8 and 6.1.1.4)
;
H H 0.000 0.000
;
International Tables for Crystallography
(1992, Vol. C, Table 6.1.1.4)
;
O O 0.011 0.006
;
International Tables for Crystallography
(1992, Vol. C, Tables 4.2.6.8 and 6.1.1.4)
;
N N 0.006 0.003
;
International Tables for Crystallography
(1992, Vol. C, Tables 4.2.6.8 and 6.1.1.4)
;
Cl Cl 0.148 0.159
;
International Tables for Crystallography
(1992, Vol. C, Tables 4.2.6.8 and 6.1.1.4)
;
Cu Cu 0.320 1.265
;
International Tables for Crystallography
(1992, Vol. C, Tables 4.2.6.8 and 6.1.1.4)
;

loop_
_geom_angle_atom_site_label_1
_geom_angle_atom_site_label_2
_geom_angle_atom_site_label_3
_geom_angle
_geom_angle_publ_flag
_geom_angle_site_symmetry_1
_geom_angle_site_symmetry_2
_geom_angle_site_symmetry_3
O(1) Cu(1) O(1) 180.0(2) yes . . 2_577
O(1) Cu(1) O(2) 92.24(18) yes . . .
O(1) Cu(1) O(2) 87.76(18) yes . . 2_577
O(1) Cu(1) N(1) 81.69(16) yes . . .
O(1) Cu(1) N(1) 98.31(16) yes . . 2_577
O(1) Cu(1) O(2) 87.76(18) yes 2_577 . .
O(1) Cu(1) O(2) 92.24(18) yes 2_577 . 2_577
O(1) Cu(1) N(1) 98.31(16) yes 2_577 . .
O(1) Cu(1) N(1) 81.69(16) yes 2_577 . 2_577
O(2) Cu(1) O(2) 180.00(18) yes . . 2_577
O(2) Cu(1) N(1) 87.7(2) yes . . .
O(2) Cu(1) N(1) 92.3(2) yes . . 2_577
O(2) Cu(1) N(1) 92.3(2) yes 2_577 . .
O(2) Cu(1) N(1) 87.7(2) yes 2_577 . 2_577
N(1) Cu(1) N(1) 180.0(3) yes . . 2_577
O(2) Cl(1) O(3) 109.1(2) yes . . .
O(2) Cl(1) O(4) 109.1(2) yes . . .
O(2) Cl(1) O(5) 108.5(3) yes . . .
O(3) Cl(1) O(4) 109.3(3) yes . . .
O(3) Cl(1) O(5) 110.0(2) yes . . .
O(4) Cl(1) O(5) 110.8(2) yes . . .
Cu(1) O(1) N(2) 113.2(2) yes . . .
Cu(1) O(2) Cl(1) 126.4(2) yes . . .
Cu(1) N(1) C(1) 114.2(3) yes . . .
Cu(1) N(1) C(5) 127.0(4) yes . . .
C(1) N(1) C(5) 118.5(4) yes . . .
O(1) N(2) C(1) 117.7(4) yes . . .
O(1) N(2) C(12) 116.1(3) yes . . .
C(1) N(2) C(12) 126.2(4) yes . . .
N(1) C(1) N(2) 112.9(4) yes . . .
N(1) C(1) C(2) 122.0(4) yes . . .
N(2) C(1) C(2) 125.0(5) yes . . .
C(1) C(2) C(3) 118.4(5) yes . . .
C(2) C(3) C(4) 120.9(5) yes . . .
C(3) C(4) C(5) 116.4(4) yes . . .
C(3) C(4) C(6) 122.4(4) yes . . .
C(5) C(4) C(6) 121.2(4) yes . . .
N(1) C(5) C(4) 123.7(5) yes . . .
C(4) C(6) C(7) 119.5(5) yes . . .
C(4) C(6) C(11) 120.3(5) yes . . .
C(7) C(6) C(11) 120.2(4) yes . . .
C(6) C(7) C(8) 119.9(5) yes . . .
C(7) C(8) C(9) 119.5(6) yes . . .
C(8) C(9) C(10) 121.1(4) yes . . .
C(9) C(10) C(11) 119.3(6) yes . . .
C(6) C(11) C(10) 120.0(6) yes . . .
N(2) C(12) C(13) 106.0(4) yes . . .
N(2) C(12) C(14) 106.9(5) yes . . .
N(2) C(12) C(15) 109.8(5) yes . . .
C(13) C(12) C(14) 110.1(5) yes . . .
C(13) C(12) C(15) 109.1(5) yes . . .
C(14) C(12) C(15) 114.6(5) yes . . .
Cl(2) C(16) Cl(3) 110.5(4) yes . . .
C(1) C(2) H(1) 120.8 no . . .
C(3) C(2) H(1) 120.8 no . . .
C(2) C(3) H(2) 119.5 no . . .
C(4) C(3) H(2) 119.5 no . . .
N(1) C(5) H(3) 118.1 no . . .
C(4) C(5) H(3) 118.1 no . . .
C(6) C(7) H(4) 120.1 no . . .
C(8) C(7) H(4) 120.1 no . . .
C(7) C(8) H(5) 120.2 no . . .
C(9) C(8) H(5) 120.2 no . . .
C(8) C(9) H(6) 119.4 no . . .
C(10) C(9) H(6) 119.4 no . . .
C(9) C(10) H(7) 120.4 no . . .
C(11) C(10) H(7) 120.4 no . . .
C(6) C(11) H(8) 120.0 no . . .
C(10) C(11) H(8) 120.0 no . . .
C(12) C(13) H(9) 109.5 no . . .
C(12) C(13) H(10) 109.5 no . . .
C(12) C(13) H(11) 109.5 no . . .
H(9) C(13) H(10) 109.5 no . . .
H(9) C(13) H(11) 109.5 no . . .
H(10) C(13) H(11) 109.5 no . . .
C(12) C(14) H(12) 109.5 no . . .
C(12) C(14) H(13) 109.5 no . . .
C(12) C(14) H(14) 109.5 no . . .
H(12) C(14) H(13) 109.5 no . . .
H(12) C(14) H(14) 109.5 no . . .
H(13) C(14) H(14) 109.5 no . . .
C(12) C(15) H(15) 109.5 no . . .
C(12) C(15) H(16) 109.5 no . . .
C(12) C(15) H(17) 109.5 no . . .
H(15) C(15) H(16) 109.5 no . . .
H(15) C(15) H(17) 109.5 no . . .
H(16) C(15) H(17) 109.5 no . . .
Cl(2) C(16) H(18) 109.2 no . . .
Cl(2) C(16) H(19) 109.2 no . . .
Cl(3) C(16) H(18) 109.2 no . . .
Cl(3) C(16) H(19) 109.2 no . . .
H(18) C(16) H(19) 109.5 no . . .

loop_
_geom_bond_atom_site_label_1
_geom_bond_atom_site_label_2
_geom_bond_distance
_geom_bond_publ_flag
_geom_bond_site_symmetry_1
_geom_bond_site_symmetry_2
Cu(1) O(1) 1.934(3) yes . .
Cu(1) O(1) 1.934(3) yes . 2_577
Cu(1) O(2) 2.492(6) yes . .
Cu(1) O(2) 2.492(6) yes . 2_577
Cu(1) N(1) 1.939(4) yes . .
Cu(1) N(1) 1.939(4) yes . 2_577
Cl(1) O(2) 1.462(4) yes . .
Cl(1) O(3) 1.440(6) yes . .
Cl(1) O(4) 1.439(5) yes . .
Cl(1) O(5) 1.441(4) yes . .
Cl(2) C(16) 1.766(5) yes . .
Cl(3) C(16) 1.780(8) yes . .
O(1) N(2) 1.301(6) yes . .
N(1) C(1) 1.335(7) yes . .
N(1) C(5) 1.333(5) yes . .
N(2) C(1) 1.404(5) yes . .
N(2) C(12) 1.520(7) yes . .
C(1) C(2) 1.406(7) yes . .
C(2) C(3) 1.365(6) yes . .
C(3) C(4) 1.390(8) yes . .
C(4) C(5) 1.404(7) yes . .
C(4) C(6) 1.482(6) yes . .
C(6) C(7) 1.400(9) yes . .
C(6) C(11) 1.393(8) yes . .
C(7) C(8) 1.386(6) yes . .
C(8) C(9) 1.384(9) yes . .
C(9) C(10) 1.399(10) yes . .
C(10) C(11) 1.385(6) yes . .
C(12) C(13) 1.532(6) yes . .
C(12) C(14) 1.546(11) yes . .
C(12) C(15) 1.520(10) yes . .
C(2) H(1) 0.950 no . .
C(3) H(2) 0.950 no . .
C(5) H(3) 0.950 no . .
C(7) H(4) 0.950 no . .
C(8) H(5) 0.950 no . .
C(9) H(6) 0.950 no . .
C(10) H(7) 0.950 no . .
C(11) H(8) 0.950 no . .
C(13) H(9) 0.950 no . .
C(13) H(10) 0.950 no . .
C(13) H(11) 0.950 no . .
C(14) H(12) 0.950 no . .
C(14) H(13) 0.950 no . .
C(14) H(14) 0.950 no . .
C(15) H(15) 0.950 no . .
C(15) H(16) 0.950 no . .
C(15) H(17) 0.950 no . .
C(16) H(18) 0.950 no . .
C(16) H(19) 0.950 no . .

loop_
_geom_contact_atom_site_label_1
_geom_contact_atom_site_label_2
_geom_contact_distance
_geom_contact_publ_flag
_geom_contact_site_symmetry_1
_geom_contact_site_symmetry_2
Cl(2) O(1) 3.325(5) ? . 2_587
Cl(2) O(2) 3.017(4) ? . 2_587
Cl(3) O(3) 3.430(6) ? . .
Cl(3) C(11) 3.289(7) ? . 1_565
O(1) Cl(2) 3.325(5) ? . 2_587
O(2) Cl(2) 3.017(4) ? . 2_587
O(3) Cl(3) 3.430(6) ? . .
O(3) C(2) 3.113(7) ? . 2_677
O(3) C(3) 3.343(7) ? . 2_677
O(3) C(15) 3.348(9) ? . 1_556
O(3) C(16) 3.299(8) ? . .
O(4) C(8) 3.354(6) ? . 1_465
O(4) C(9) 3.423(7) ? . 1_465
O(4) C(9) 3.589(6) ? . 2_668
O(5) C(14) 3.394(7) ? . 2_677
C(2) O(3) 3.113(7) ? . 2_677
C(3) O(3) 3.343(7) ? . 2_677
C(8) O(4) 3.354(6) ? . 1_645
C(8) C(16) 3.457(11) ? . 1_645
C(9) O(4) 3.423(7) ? . 1_645
C(9) O(4) 3.589(6) ? . 2_668
C(11) Cl(3) 3.289(7) ? . 1_545
C(11) C(14) 3.535(12) ? . 2_677
C(14) O(5) 3.394(7) ? . 2_677
C(14) C(11) 3.535(12) ? . 2_677
C(15) O(3) 3.348(9) ? . 1_554
C(16) O(3) 3.299(8) ? . .
C(16) C(8) 3.457(11) ? . 1_465
Cl(1) H(1) 3.228 ? . 2_677
Cl(1) H(5) 3.193 ? . 1_465
Cl(1) H(6) 3.506 ? . 2_668
Cl(1) H(12) 3.495 ? . 2_677
Cl(1) H(15) 3.582 ? . 1_556
Cl(1) H(18) 3.389 ? . .
Cl(2) H(2) 3.162 ? . 1_465
Cl(2) H(3) 3.437 ? . 1_565
Cl(2) H(4) 3.296 ? . 2_677
Cl(2) H(5) 3.503 ? . 2_677
Cl(2) H(9) 3.418 ? . 2_587
Cl(2) H(14) 3.201 ? . 2_587
Cl(2) H(18) 2.890 ? . 2_587
Cl(3) H(2) 3.296 ? . 2_677
Cl(3) H(3) 3.111 ? . 1_565
Cl(3) H(4) 3.221 ? . 2_677
Cl(3) H(8) 3.362 ? . 1_565
Cl(3) H(9) 3.354 ? . 2_587
Cl(3) H(10) 3.405 ? . 1_556
Cl(3) H(13) 3.547 ? . 1_556
Cl(3) H(16) 3.080 ? . 1_556
O(2) H(2) 3.415 ? . 2_677
O(2) H(5) 2.784 ? . 1_465
O(2) H(18) 3.246 ? . .
O(3) H(1) 2.378 ? . 2_677
O(3) H(2) 2.843 ? . 2_677
O(3) H(12) 3.327 ? . 2_677
O(3) H(15) 2.991 ? . 1_556
O(3) H(16) 2.920 ? . 1_556
O(3) H(18) 2.668 ? . .
O(3) H(19) 3.498 ? . .
O(4) H(5) 2.693 ? . 1_465
O(4) H(6) 2.828 ? . 1_465
O(4) H(6) 2.714 ? . 2_668
O(4) H(15) 3.018 ? . 1_556
O(5) H(1) 3.179 ? . 2_677
O(5) H(6) 3.482 ? . 2_668
O(5) H(7) 2.797 ? . 2_668
O(5) H(12) 2.541 ? . 2_677
O(5) H(14) 3.592 ? . 2_677
N(1) H(5) 3.148 ? . 2_667
C(1) H(5) 3.251 ? . 2_667
C(3) H(14) 3.592 ? . 2_677
C(4) H(4) 3.282 ? . 2_667
C(4) H(14) 3.387 ? . 2_677
C(5) H(4) 3.347 ? . 2_667
C(5) H(5) 3.419 ? . 2_667
C(6) H(4) 3.452 ? . 2_667
C(6) H(14) 3.289 ? . 2_677
C(7) H(4) 3.481 ? . 2_667
C(7) H(18) 3.548 ? . 1_645
C(7) H(19) 3.406 ? . 1_645
C(8) H(17) 3.532 ? . 2_667
C(8) H(18) 3.148 ? . 1_645
C(8) H(19) 3.014 ? . 1_645
C(9) H(10) 3.433 ? . 1_646
C(9) H(17) 3.258 ? . 2_667
C(9) H(19) 3.163 ? . 1_645
C(10) H(8) 3.545 ? . 2_668
C(10) H(10) 3.559 ? . 1_646
C(10) H(11) 3.511 ? . 1_646
C(10) H(13) 3.516 ? . 2_677
C(11) H(7) 3.506 ? . 2_668
C(11) H(13) 3.177 ? . 2_677
C(11) H(14) 3.253 ? . 2_677
C(13) H(9) 3.320 ? . 2_586
C(13) H(19) 3.281 ? . 1_554
C(14) H(8) 3.314 ? . 2_677
C(15) H(6) 3.347 ? . 2_667
C(16) H(2) 3.454 ? . 2_677
C(16) H(4) 3.483 ? . 2_677
C(16) H(5) 3.464 ? . 1_465
C(16) H(9) 3.326 ? . 2_587
C(16) H(10) 3.140 ? . 1_556
H(1) Cl(1) 3.228 ? . 2_677
H(1) O(3) 2.378 ? . 2_677
H(1) O(5) 3.179 ? . 2_677
H(2) Cl(2) 3.162 ? . 1_645
H(2) Cl(3) 3.296 ? . 2_677
H(2) O(2) 3.415 ? . 2_677
H(2) O(3) 2.843 ? . 2_677
H(2) C(16) 3.454 ? . 2_677
H(2) H(14) 3.563 ? . 2_677
H(2) H(18) 2.859 ? . 2_677
H(3) Cl(2) 3.437 ? . 1_545
H(3) Cl(3) 3.111 ? . 1_545
H(3) H(4) 3.436 ? . 2_667
H(4) Cl(2) 3.296 ? . 2_677
H(4) Cl(3) 3.221 ? . 2_677
H(4) C(4) 3.282 ? . 2_667
H(4) C(5) 3.347 ? . 2_667
H(4) C(6) 3.452 ? . 2_667
H(4) C(7) 3.481 ? . 2_667
H(4) C(16) 3.483 ? . 2_677
H(4) H(3) 3.436 ? . 2_667
H(4) H(4) 3.319 ? . 2_667
H(4) H(18) 3.394 ? . 2_677
H(5) Cl(1) 3.193 ? . 1_645
H(5) Cl(2) 3.503 ? . 2_677
H(5) O(2) 2.784 ? . 1_645
H(5) O(4) 2.693 ? . 1_645
H(5) N(1) 3.148 ? . 2_667
H(5) C(1) 3.251 ? . 2_667
H(5) C(5) 3.419 ? . 2_667
H(5) C(16) 3.464 ? . 1_645
H(5) H(17) 3.385 ? . 2_667
H(5) H(18) 2.914 ? . 1_645
H(5) H(19) 3.203 ? . 1_645
H(6) Cl(1) 3.506 ? . 2_668
H(6) O(4) 2.828 ? . 1_645
H(6) O(4) 2.714 ? . 2_668
H(6) O(5) 3.482 ? . 2_668
H(6) C(15) 3.347 ? . 2_667
H(6) H(10) 3.311 ? . 1_646
H(6) H(11) 3.330 ? . 1_646
H(6) H(15) 3.169 ? . 1_646
H(6) H(15) 2.949 ? . 2_667
H(6) H(17) 2.869 ? . 2_667
H(6) H(19) 3.444 ? . 1_645
H(7) O(5) 2.797 ? . 2_668
H(7) C(11) 3.506 ? . 2_668
H(7) H(7) 3.460 ? . 2_668
H(7) H(8) 2.682 ? . 2_668
H(7) H(10) 3.526 ? . 1_646
H(7) H(11) 3.079 ? . 1_646
H(7) H(12) 3.372 ? . 1_546
H(7) H(13) 3.456 ? . 1_546
H(7) H(13) 3.586 ? . 2_677
H(8) Cl(3) 3.362 ? . 1_545
H(8) C(10) 3.545 ? . 2_668
H(8) C(14) 3.314 ? . 2_677
H(8) H(7) 2.682 ? . 2_668
H(8) H(12) 3.166 ? . 2_677
H(8) H(13) 3.011 ? . 2_677
H(8) H(14) 3.213 ? . 2_677
H(9) Cl(2) 3.418 ? . 2_587
H(9) Cl(3) 3.354 ? . 2_587
H(9) C(13) 3.320 ? . 2_586
H(9) C(16) 3.326 ? . 2_587
H(9) H(9) 2.869 ? . 2_586
H(9) H(10) 2.892 ? . 2_586
H(9) H(13) 3.373 ? . 2_586
H(9) H(19) 2.956 ? . 2_587
H(10) Cl(3) 3.405 ? . 1_554
H(10) C(9) 3.433 ? . 1_464
H(10) C(10) 3.559 ? . 1_464
H(10) C(16) 3.140 ? . 1_554
H(10) H(6) 3.311 ? . 1_464
H(10) H(7) 3.526 ? . 1_464
H(10) H(9) 2.892 ? . 2_586
H(10) H(13) 3.429 ? . 2_586
H(10) H(19) 2.333 ? . 1_554
H(11) C(10) 3.511 ? . 1_464
H(11) H(6) 3.330 ? . 1_464
H(11) H(7) 3.079 ? . 1_464
H(12) Cl(1) 3.495 ? . 2_677
H(12) O(3) 3.327 ? . 2_677
H(12) O(5) 2.541 ? . 2_677
H(12) H(7) 3.372 ? . 1_564
H(12) H(8) 3.166 ? . 2_677
H(13) Cl(3) 3.547 ? . 1_554
H(13) C(10) 3.516 ? . 2_677
H(13) C(11) 3.177 ? . 2_677
H(13) H(7) 3.456 ? . 1_564
H(13) H(7) 3.586 ? . 2_677
H(13) H(8) 3.011 ? . 2_677
H(13) H(9) 3.373 ? . 2_586
H(13) H(10) 3.429 ? . 2_586
H(14) Cl(2) 3.201 ? . 2_587
H(14) O(5) 3.592 ? . 2_677
H(14) C(3) 3.592 ? . 2_677
H(14) C(4) 3.387 ? . 2_677
H(14) C(6) 3.289 ? . 2_677
H(14) C(11) 3.253 ? . 2_677
H(14) H(2) 3.563 ? . 2_677
H(14) H(8) 3.213 ? . 2_677
H(14) H(19) 3.527 ? . 2_587
H(15) Cl(1) 3.582 ? . 1_554
H(15) O(3) 2.991 ? . 1_554
H(15) O(4) 3.018 ? . 1_554
H(15) H(6) 3.169 ? . 1_464
H(15) H(6) 2.949 ? . 2_667
H(15) H(19) 3.313 ? . 1_554
H(16) Cl(3) 3.080 ? . 1_554
H(16) O(3) 2.920 ? . 1_554
H(16) H(19) 3.501 ? . 1_554
H(17) C(8) 3.532 ? . 2_667
H(17) C(9) 3.258 ? . 2_667
H(17) H(5) 3.385 ? . 2_667
H(17) H(6) 2.869 ? . 2_667
H(18) Cl(1) 3.389 ? . .
H(18) Cl(2) 2.890 ? . 2_587
H(18) O(2) 3.246 ? . .
H(18) O(3) 2.668 ? . .
H(18) C(7) 3.548 ? . 1_465
H(18) C(8) 3.148 ? . 1_465
H(18) H(2) 2.859 ? . 2_677
H(18) H(4) 3.394 ? . 2_677
H(18) H(5) 2.914 ? . 1_465
H(19) O(3) 3.498 ? . .
H(19) C(7) 3.406 ? . 1_465
H(19) C(8) 3.014 ? . 1_465
H(19) C(9) 3.163 ? . 1_465
H(19) C(13) 3.281 ? . 1_556
H(19) H(5) 3.203 ? . 1_465
H(19) H(6) 3.444 ? . 1_465
H(19) H(9) 2.956 ? . 2_587
H(19) H(10) 2.333 ? . 1_556
H(19) H(14) 3.527 ? . 2_587
H(19) H(15) 3.313 ? . 1_556
H(19) H(16) 3.501 ? . 1_556

loop_
_geom_torsion_atom_site_label_1
_geom_torsion_atom_site_label_2
_geom_torsion_atom_site_label_3
_geom_torsion_atom_site_label_4
_geom_torsion
_geom_torsion_publ_flag
_geom_torsion_site_symmetry_1
_geom_torsion_site_symmetry_2
_geom_torsion_site_symmetry_3
_geom_torsion_site_symmetry_4
O(1) Cu(1) O(2) Cl(1) -157.2(3) ? . . . .
O(2) Cu(1) O(1) N(2) 87.7(4) ? . . . .
O(1) Cu(1) O(2) Cl(1) -22.8(3) ? . . 2_577 2_577
O(2) Cu(1) O(1) N(2) -92.3(4) ? 2_577 . . .
O(1) Cu(1) N(1) C(1) 3.6(5) ? . . . .
O(1) Cu(1) N(1) C(5) 176.9(6) ? . . . .
N(1) Cu(1) O(1) N(2) 0.4(4) ? . . . .
O(1) Cu(1) N(1) C(1) 176.4(5) ? . . 2_577 2_577
O(1) Cu(1) N(1) C(5) 3.1(6) ? . . 2_577 2_577
N(1) Cu(1) O(1) N(2) -179.6(4) ? 2_577 . . .
O(1) Cu(1) O(2) Cl(1) 22.8(3) ? 2_577 . . .
O(2) Cu(1) O(1) N(2) 92.3(4) ? . . 2_577 2_577
O(1) Cu(1) O(2) Cl(1) 157.2(3) ? 2_577 . 2_577 2_577
O(2) Cu(1) O(1) N(2) -87.7(4) ? 2_577 . 2_577 2_577
O(1) Cu(1) N(1) C(1) -176.4(5) ? 2_577 . . .
O(1) Cu(1) N(1) C(5) -3.1(6) ? 2_577 . . .
N(1) Cu(1) O(1) N(2) 179.6(4) ? . . 2_577 2_577
O(1) Cu(1) N(1) C(1) -3.6(5) ? 2_577 . 2_577 2_577
O(1) Cu(1) N(1) C(5) -176.9(6) ? 2_577 . 2_577 2_577
N(1) Cu(1) O(1) N(2) -0.4(4) ? 2_577 . 2_577 2_577
O(2) Cu(1) N(1) C(1) -89.1(5) ? . . . .
O(2) Cu(1) N(1) C(5) 84.3(6) ? . . . .
N(1) Cu(1) O(2) Cl(1) -75.6(3) ? . . . .
O(2) Cu(1) N(1) C(1) -90.9(5) ? . . 2_577 2_577
O(2) Cu(1) N(1) C(5) 95.7(6) ? . . 2_577 2_577
N(1) Cu(1) O(2) Cl(1) 104.4(3) ? 2_577 . . .
O(2) Cu(1) N(1) C(1) 90.9(5) ? 2_577 . . .
O(2) Cu(1) N(1) C(5) -95.7(6) ? 2_577 . . .
N(1) Cu(1) O(2) Cl(1) -104.4(3) ? . . 2_577 2_577
O(2) Cu(1) N(1) C(1) 89.1(5) ? 2_577 . 2_577 2_577
O(2) Cu(1) N(1) C(5) -84.3(6) ? 2_577 . 2_577 2_577
N(1) Cu(1) O(2) Cl(1) 75.6(3) ? 2_577 . 2_577 2_577
O(3) Cl(1) O(2) Cu(1) 167.8(2) ? . . . .
O(4) Cl(1) O(2) Cu(1) -72.8(3) ? . . . .
O(5) Cl(1) O(2) Cu(1) 48.0(3) ? . . . .
Cu(1) O(1) N(2) C(1) -4.2(8) ? . . . .
Cu(1) O(1) N(2) C(12) 174.9(4) ? . . . .
Cu(1) N(1) C(1) N(2) -6.5(8) ? . . . .
Cu(1) N(1) C(1) C(2) 172.0(6) ? . . . .
Cu(1) N(1) C(5) C(4) -172.3(5) ? . . . .
C(1) N(1) C(5) C(4) 0.8(11) ? . . . .
C(5) N(1) C(1) N(2) 179.5(6) ? . . . .
C(5) N(1) C(1) C(2) -2.0(11) ? . . . .
O(1) N(2) C(1) N(1) 7.1(9) ? . . . .
O(1) N(2) C(1) C(2) -171.3(7) ? . . . .
O(1) N(2) C(12) C(13) -8.9(8) ? . . . .
O(1) N(2) C(12) C(14) 108.5(6) ? . . . .
O(1) N(2) C(12) C(15) -126.7(6) ? . . . .
C(1) N(2) C(12) C(13) 170.1(7) ? . . . .
C(1) N(2) C(12) C(14) -72.5(8) ? . . . .
C(1) N(2) C(12) C(15) 52.3(9) ? . . . .
C(12) N(2) C(1) N(1) -171.8(6) ? . . . .
C(12) N(2) C(1) C(2) 9.7(12) ? . . . .
N(1) C(1) C(2) C(3) 2.2(12) ? . . . .
N(2) C(1) C(2) C(3) -179.5(7) ? . . . .
C(1) C(2) C(3) C(4) -1.1(12) ? . . . .
C(2) C(3) C(4) C(5) -0.0(11) ? . . . .
C(2) C(3) C(4) C(6) 178.1(7) ? . . . .
C(3) C(4) C(5) N(1) 0.2(9) ? . . . .
C(3) C(4) C(6) C(7) -37.9(11) ? . . . .
C(3) C(4) C(6) C(11) 143.4(7) ? . . . .
C(5) C(4) C(6) C(7) 140.2(7) ? . . . .
C(5) C(4) C(6) C(11) -38.5(11) ? . . . .
C(6) C(4) C(5) N(1) -178.0(7) ? . . . .
C(4) C(6) C(7) C(8) 179.7(6) ? . . . .
C(4) C(6) C(11) C(10) 180.0(6) ? . . . .
C(7) C(6) C(11) C(10) 1.3(11) ? . . . .
C(11) C(6) C(7) C(8) -1.6(11) ? . . . .
C(6) C(7) C(8) C(9) 1.4(11) ? . . . .
C(7) C(8) C(9) C(10) -0.8(12) ? . . . .
C(8) C(9) C(10) C(11) 0.4(10) ? . . . .
C(9) C(10) C(11) C(6) -0.7(12) ? . . . .
